data_4350339
loop_
_publ_author_name
'Shirotani, Dai'
'Suzuki, Takayoshi'
'Kaizaki, Sumio'

_publ_section_title
;
 Novel configurational structures of sodium
 tetrakis(3-heptafluorobutylryl-(+)-camphorato) Ln(III) complexes with a
 trapped Na+ by Na+...FC interactions in the solid state and in solution.
;
_journal_issue 16
_journal_name_full 'Inorganic chemistry'
_journal_page_first 6111
_journal_page_last 6113
_journal_paper_doi 10.1021/ic0606633
_journal_volume 45
_journal_year 2006
_chemical_formula_moiety 'C58 H59 F28 La N Na O8'
_chemical_formula_sum 'C58 H59 F28 La N Na O8'
_chemical_formula_weight 1591.96
_space_group_IT_number 19
_space_group_name_Hall 'P 2ac 2ab'
_space_group_name_H-M_alt 'P 21 21 21'
_symmetry_cell_setting orthorhombic
_symmetry_space_group_name_H-M 'P 21 21 21'
_atom_sites_solution_hydrogens geom
_atom_sites_solution_primary direct
_atom_sites_solution_secondary difmap
_audit_creation_method SHELXL-97
_cell_angle_alpha 90.00
_cell_angle_beta 90.00
_cell_angle_gamma 90.00
_cell_formula_units_Z 4
_cell_length_a 21.187(6)
_cell_length_b 24.286(5)
_cell_length_c 13.220(5)
_cell_measurement_reflns_used 25
_cell_measurement_temperature 296(2)
_cell_measurement_theta_max 14.7
_cell_measurement_theta_min 13.3
_cell_volume 6802(4)
_computing_cell_refinement 'MSC/AFC Diffractometer Control'
_computing_data_collection 'MSC/AFC Diffractometer Control'
_computing_data_reduction CrystalStructure
_computing_molecular_graphics CrystalStructure
_computing_publication_material ORTEP-3
_computing_structure_refinement SHELXL-97
_computing_structure_solution SIR92
_diffrn_ambient_temperature 296(2)
_diffrn_measured_fraction_theta_full 0.998
_diffrn_measured_fraction_theta_max 0.998
_diffrn_measurement_device_type 'Rigaku AFC5R'
_diffrn_measurement_method \w
_diffrn_radiation_monochromator graphite
_diffrn_radiation_source 'rotating anode'
_diffrn_radiation_type 'Mo K\a'
_diffrn_radiation_wavelength 0.71069
_diffrn_reflns_av_R_equivalents 0.0000
_diffrn_reflns_av_sigmaI/netI 0.4440
_diffrn_reflns_limit_h_max 27
_diffrn_reflns_limit_h_min 0
_diffrn_reflns_limit_k_max 31
_diffrn_reflns_limit_k_min 0
_diffrn_reflns_limit_l_max 0
_diffrn_reflns_limit_l_min -17
_diffrn_reflns_number 8503
_diffrn_reflns_theta_full 27.49
_diffrn_reflns_theta_max 27.49
_diffrn_reflns_theta_min 2.55
_diffrn_standards_interval_time 150
_diffrn_standards_number 3
_exptl_absorpt_coefficient_mu 0.761
_exptl_absorpt_correction_T_max 0.9278
_exptl_absorpt_correction_T_min 0.8039
_exptl_absorpt_correction_type integration
_exptl_absorpt_process_details Coppens_numerical
_exptl_crystal_colour colorless
_exptl_crystal_density_diffrn 1.554
_exptl_crystal_density_method 'not measured'
_exptl_crystal_description plate
_exptl_crystal_F_000 3192
_exptl_crystal_size_max 0.30
_exptl_crystal_size_mid 0.30
_exptl_crystal_size_min 0.10
_refine_diff_density_max 0.676
_refine_diff_density_min -1.212
_refine_diff_density_rms 0.088
_refine_ls_abs_structure_details 'Flack H D (1983), Acta Cryst. A39, 876-881'
_refine_ls_abs_structure_Flack -0.02(3)
_refine_ls_extinction_method none
_refine_ls_goodness_of_fit_ref 0.934
_refine_ls_hydrogen_treatment constr
_refine_ls_matrix_type full
_refine_ls_number_parameters 875
_refine_ls_number_reflns 8503
_refine_ls_number_restraints 61
_refine_ls_restrained_S_all 0.939
_refine_ls_R_factor_all 0.3307
_refine_ls_R_factor_gt 0.0486
_refine_ls_shift/su_max 0.007
_refine_ls_shift/su_mean 0.000
_refine_ls_structure_factor_coef Fsqd
_refine_ls_weighting_details 'calc w=1/[\s^2^(Fo^2^)+(0.0500P)^2^+0.0000P] where P=(Fo^2^+2Fc^2^)/3'
_refine_ls_weighting_scheme calc
_refine_ls_wR_factor_gt 0.1057
_refine_ls_wR_factor_ref 0.1596
_reflns_number_gt 2488
_reflns_number_total 8503
_reflns_threshold_expression 'I > 2\s(I)'
_cod_data_source_file ic0606633si20060419_060155.cif
_cod_data_source_block Lahfbc4
_cod_original_cell_volume 6803(3)
_cod_database_code 4350339

loop_
_symmetry_equiv_pos_as_xyz
'x, y, z'
'x+1/2, -y+1/2, -z'
'-x, y+1/2, -z+1/2'
'-x+1/2, -y, z+1/2'

loop_
_atom_site_label
_atom_site_type_symbol
_atom_site_fract_x
_atom_site_fract_y
_atom_site_fract_z
_atom_site_U_iso_or_equiv
_atom_site_adp_type
_atom_site_occupancy
_atom_site_symmetry_multiplicity
_atom_site_calc_flag
_atom_site_refinement_flags
La1 La 0.15593(4) 0.23611(3) 0.18982(6) 0.0505(2) Uani 1 1 d .
Na1 Na 0.0637(3) 0.2465(2) -0.0339(4) 0.0803(18) Uani 1 1 d .
F1 F 0.1233(5) 0.1699(4) -0.1642(7) 0.103(3) Uani 1 1 d .
F2 F 0.1750(4) 0.0941(4) -0.1665(6) 0.102(3) Uani 1 1 d .
F3 F 0.0320(5) 0.1287(5) -0.0478(10) 0.138(5) Uani 1 1 d .
F4 F 0.0795(6) 0.0504(5) -0.0411(13) 0.170(7) Uani 1 1 d .
F5 F -0.0158(6) 0.0522(6) -0.1644(13) 0.204(8) Uani 1 1 d D
F6 F 0.0248(9) 0.1189(8) -0.2467(13) 0.228(9) Uani 1 1 d D
F7 F 0.0709(7) 0.0401(8) -0.2346(13) 0.268(10) Uani 1 1 d D
F8 F 0.0295(6) 0.3626(4) 0.0029(8) 0.109(4) Uani 1 1 d .
F9 F 0.0735(5) 0.4404(4) 0.0363(8) 0.102(3) Uani 1 1 d .
F10 F 0.1071(6) 0.3439(5) -0.1502(8) 0.131(4) Uani 1 1 d .
F11 F 0.1539(6) 0.4203(6) -0.1242(8) 0.155(5) Uani 1 1 d .
F12 F -0.0060(8) 0.4006(7) -0.1722(14) 0.206(8) Uani 1 1 d D
F13 F 0.0438(11) 0.4744(6) -0.1458(13) 0.288(13) Uani 1 1 d D
F14 F 0.0679(8) 0.4260(6) -0.2719(10) 0.200(7) Uani 1 1 d D
F15 F -0.0540(4) 0.2175(5) 0.0186(8) 0.132(4) Uani 1 1 d .
F16 F -0.1098(5) 0.1682(5) 0.1261(9) 0.131(4) Uani 1 1 d .
F17 F -0.0541(6) 0.3056(5) 0.1480(10) 0.142(5) Uani 1 1 d D
F18 F -0.1148(4) 0.2572(4) 0.2490(8) 0.114(3) Uani 1 1 d D
F19 F -0.1437(8) 0.2965(8) 0.0006(11) 0.281(11) Uani 1 1 d D
F20 F -0.1979(5) 0.2416(8) 0.0912(12) 0.214(8) Uani 1 1 d D
F21 F -0.1866(8) 0.3257(8) 0.1377(15) 0.311(15) Uani 1 1 d D
F22 F 0.0520(8) 0.4001(5) 0.3158(13) 0.179(6) Uani 1 1 d D
F23 F 0.0906(7) 0.4107(5) 0.4638(13) 0.173(6) Uani 1 1 d D
F24 F -0.0177(6) 0.3167(5) 0.3868(12) 0.147(5) Uani 1 1 d D
F25 F 0.0190(6) 0.3355(7) 0.5394(10) 0.175(6) Uani 1 1 d D
F26 F -0.0597(14) 0.4175(13) 0.353(2) 0.47(3) Uani 1 1 d D
F27 F -0.0078(12) 0.4522(11) 0.484(3) 0.61(5) Uani 1 1 d D
F28 F -0.0843(11) 0.3935(9) 0.498(2) 0.354(17) Uani 1 1 d D
O1 O 0.1513(5) 0.1875(4) 0.0202(6) 0.059(3) Uani 1 1 d .
O2 O 0.2407(4) 0.1632(4) 0.1792(9) 0.068(3) Uani 1 1 d .
O3 O 0.1323(5) 0.3060(4) 0.0582(8) 0.083(4) Uani 1 1 d .
O4 O 0.2406(5) 0.3098(4) 0.1799(10) 0.089(4) Uani 1 1 d .
O5 O 0.0437(4) 0.2230(4) 0.1375(6) 0.061(3) Uani 1 1 d .
O6 O 0.1071(5) 0.1555(4) 0.2791(8) 0.072(3) Uani 1 1 d .
O7 O 0.1019(5) 0.2990(5) 0.3010(11) 0.105(4) Uani 1 1 d .
O8 O 0.2072(5) 0.2352(5) 0.3595(8) 0.084(3) Uani 1 1 d .
N1 N -0.0089(6) 0.2593(7) -0.1732(11) 0.106(5) Uani 1 1 d .
C1 C 0.2381(8) 0.1206(7) 0.1308(13) 0.065(5) Uani 1 1 d .
C2 C 0.2080(7) 0.1057(6) 0.0404(12) 0.063(5) Uani 1 1 d .
C3 C 0.2271(9) 0.0467(7) 0.0158(12) 0.082(5) Uani 1 1 d .
H1 H 0.1985 0.0268 -0.0296 0.099 Uiso 1 1 calc R
C4 C 0.2971(10) 0.0499(8) -0.0195(15) 0.115(7) Uani 1 1 d .
H2 H 0.3024 0.0772 -0.0723 0.138 Uiso 1 1 calc R
H3 H 0.3116 0.0145 -0.0443 0.138 Uiso 1 1 calc R
C5 C 0.3336(9) 0.0669(7) 0.0786(13) 0.101(6) Uani 1 1 d .
H4 H 0.3650 0.0397 0.0973 0.121 Uiso 1 1 calc R
H5 H 0.3537 0.1026 0.0712 0.121 Uiso 1 1 calc R
C6 C 0.2783(10) 0.0689(6) 0.1561(14) 0.081(6) Uani 1 1 d .
C7 C 0.2986(10) 0.0684(7) 0.2662(16) 0.149(10) Uani 1 1 d .
H6 H 0.3389 0.0860 0.2726 0.179 Uiso 1 1 calc R
H7 H 0.3016 0.0310 0.2894 0.179 Uiso 1 1 calc R
H8 H 0.2680 0.0878 0.3062 0.179 Uiso 1 1 calc R
C8 C 0.2336(9) 0.0222(6) 0.1243(12) 0.072(5) Uani 1 1 d .
C9 C 0.1731(8) 0.0199(6) 0.1782(13) 0.099(6) Uani 1 1 d .
H9 H 0.1653 0.0546 0.2107 0.119 Uiso 1 1 calc R
H10 H 0.1745 -0.0087 0.2282 0.119 Uiso 1 1 calc R
H11 H 0.1398 0.0123 0.1309 0.119 Uiso 1 1 calc R
C10 C 0.2658(9) -0.0370(6) 0.1226(12) 0.103(7) Uani 1 1 d .
H12 H 0.2337 -0.0648 0.1173 0.123 Uiso 1 1 calc R
H13 H 0.2893 -0.0424 0.1838 0.123 Uiso 1 1 calc R
H14 H 0.2937 -0.0396 0.0656 0.123 Uiso 1 1 calc R
C11 C 0.1675(7) 0.1399(5) -0.0102(10) 0.055(4) Uani 1 1 d .
C12 C 0.1367(8) 0.1249(7) -0.1091(13) 0.072(5) Uani 1 1 d .
C13 C 0.0734(10) 0.0956(8) -0.0931(14) 0.094(7) Uani 1 1 d D
C14 C 0.0375(8) 0.0775(8) -0.1881(15) 0.171(15) Uani 1 1 d D
C15 C 0.2360(8) 0.3604(6) 0.1561(13) 0.062(5) Uani 1 1 d .
C16 C 0.1899(9) 0.3843(6) 0.0978(15) 0.091(6) Uani 1 1 d .
C17 C 0.2093(11) 0.4460(9) 0.0935(19) 0.127(9) Uani 1 1 d .
H15 H 0.1906 0.4688 0.0404 0.152 Uiso 1 1 calc R
C18 C 0.1980(11) 0.4650(8) 0.2129(18) 0.129(8) Uani 1 1 d .
H16 H 0.2031 0.5044 0.2208 0.155 Uiso 1 1 calc R
H17 H 0.1564 0.4544 0.2363 0.155 Uiso 1 1 calc R
C19 C 0.2497(11) 0.4335(9) 0.2698(18) 0.138(10) Uani 1 1 d .
H18 H 0.2316 0.4083 0.3188 0.166 Uiso 1 1 calc R
H19 H 0.2781 0.4586 0.3043 0.166 Uiso 1 1 calc R
C20 C 0.2844(8) 0.4019(7) 0.186(2) 0.096(6) Uani 1 1 d .
C21 C 0.3447(8) 0.3812(6) 0.2346(15) 0.133(8) Uani 1 1 d .
H20 H 0.3376 0.3749 0.3053 0.159 Uiso 1 1 calc R
H21 H 0.3774 0.4082 0.2262 0.159 Uiso 1 1 calc R
H22 H 0.3573 0.3474 0.2029 0.159 Uiso 1 1 calc R
C22 C 0.2841(12) 0.4402(8) 0.095(2) 0.120(8) Uani 1 1 d .
C23 C 0.3084(11) 0.4112(8) -0.0007(16) 0.172(12) Uani 1 1 d .
H23 H 0.3098 0.3722 0.0107 0.206 Uiso 1 1 calc R
H24 H 0.3500 0.4243 -0.0164 0.206 Uiso 1 1 calc R
H25 H 0.2805 0.4190 -0.0561 0.206 Uiso 1 1 calc R
C24 C 0.3148(8) 0.4952(6) 0.1195(16) 0.157(11) Uani 1 1 d .
H26 H 0.3234 0.5145 0.0577 0.188 Uiso 1 1 calc R
H27 H 0.3536 0.4890 0.1553 0.188 Uiso 1 1 calc R
H28 H 0.2868 0.5167 0.1607 0.188 Uiso 1 1 calc R
C25 C 0.1413(10) 0.3603(6) 0.0575(12) 0.079(6) Uani 1 1 d .
C26 C 0.0824(11) 0.3928(8) -0.0059(16) 0.095(6) Uani 1 1 d .
C27 C 0.1008(11) 0.3935(9) -0.1105(17) 0.122(9) Uani 1 1 d D
C28 C 0.0495(11) 0.4238(9) -0.1753(13) 0.142(11) Uani 1 1 d D
C29 C 0.0521(7) 0.1427(5) 0.2983(12) 0.055(4) Uani 1 1 d .
C30 C -0.0055(6) 0.1625(6) 0.2553(12) 0.061(4) Uani 1 1 d .
C31 C -0.0575(7) 0.1338(6) 0.3145(16) 0.084(5) Uani 1 1 d .
H29 H -0.0992 0.1512 0.3145 0.101 Uiso 1 1 calc R
C32 C -0.0520(9) 0.0746(9) 0.2630(19) 0.156(10) Uani 1 1 d .
H30 H -0.0873 0.0511 0.2814 0.187 Uiso 1 1 calc R
H31 H -0.0496 0.0773 0.1899 0.187 Uiso 1 1 calc R
C33 C 0.0095(9) 0.0536(6) 0.3078(19) 0.122(8) Uani 1 1 d .
H32 H 0.0399 0.0463 0.2546 0.146 Uiso 1 1 calc R
H33 H 0.0024 0.0198 0.3453 0.146 Uiso 1 1 calc R
C34 C 0.0342(8) 0.1002(6) 0.3801(16) 0.090(7) Uani 1 1 d .
C35 C 0.0871(9) 0.0862(7) 0.4537(15) 0.104(7) Uani 1 1 d .
H34 H 0.1113 0.0561 0.4274 0.125 Uiso 1 1 calc R
H35 H 0.0693 0.0761 0.5178 0.125 Uiso 1 1 calc R
H36 H 0.1139 0.1177 0.4622 0.125 Uiso 1 1 calc R
C36 C -0.0297(9) 0.1216(7) 0.4123(18) 0.096(7) Uani 1 1 d .
C37 C -0.0229(9) 0.1773(7) 0.4702(13) 0.107(7) Uani 1 1 d .
H37 H 0.0177 0.1931 0.4562 0.128 Uiso 1 1 calc R
H38 H -0.0269 0.1709 0.5416 0.128 Uiso 1 1 calc R
H39 H -0.0554 0.2022 0.4485 0.128 Uiso 1 1 calc R
C38 C -0.0665(9) 0.0878(7) 0.4831(16) 0.145(10) Uani 1 1 d .
H40 H -0.0941 0.1111 0.5218 0.174 Uiso 1 1 calc R
H41 H -0.0384 0.0687 0.5279 0.174 Uiso 1 1 calc R
H42 H -0.0911 0.0615 0.4459 0.174 Uiso 1 1 calc R
C39 C -0.0061(6) 0.1992(6) 0.1742(12) 0.057(4) Uani 1 1 d .
C40 C -0.0685(9) 0.2099(8) 0.1193(15) 0.113(8) Uani 1 1 d D
C41 C -0.0974(7) 0.2654(8) 0.1520(13) 0.132(9) Uani 1 1 d D
C42 C -0.1583(9) 0.2836(8) 0.0944(15) 0.171(13) Uani 1 1 d D
C43 C 0.1944(7) 0.2581(8) 0.4432(13) 0.080(5) Uani 1 1 d .
C44 C 0.1495(12) 0.2957(9) 0.4602(13) 0.124(7) Uani 1 1 d .
C45 C 0.1591(18) 0.3079(10) 0.5744(15) 0.163(13) Uani 1 1 d .
H43 H 0.1405 0.3427 0.5972 0.196 Uiso 1 1 calc R
C46 C 0.1283(10) 0.2524(17) 0.6281(17) 0.24(3) Uani 1 1 d .
H44 H 0.1237 0.2566 0.7007 0.286 Uiso 1 1 calc R
H45 H 0.0880 0.2423 0.5984 0.286 Uiso 1 1 calc R
C47 C 0.1735(15) 0.2173(11) 0.6042(17) 0.184(14) Uani 1 1 d .
H46 H 0.1559 0.1879 0.5633 0.221 Uiso 1 1 calc R
H47 H 0.1904 0.2011 0.6655 0.221 Uiso 1 1 calc R
C48 C 0.2305(7) 0.2475(7) 0.5417(11) 0.083(5) Uani 1 1 d .
C49 C 0.2899(8) 0.2162(7) 0.5291(12) 0.111(7) Uani 1 1 d .
H48 H 0.2812 0.1775 0.5322 0.133 Uiso 1 1 calc R
H49 H 0.3188 0.2260 0.5822 0.133 Uiso 1 1 calc R
H50 H 0.3084 0.2250 0.4648 0.133 Uiso 1 1 calc R
C50 C 0.2242(10) 0.3033(10) 0.5925(19) 0.109(8) Uani 1 1 d .
C51 C 0.2539(10) 0.3493(10) 0.5306(17) 0.164(12) Uani 1 1 d .
H51 H 0.2639 0.3359 0.4643 0.196 Uiso 1 1 calc R
H52 H 0.2918 0.3617 0.5634 0.196 Uiso 1 1 calc R
H53 H 0.2247 0.3794 0.5252 0.196 Uiso 1 1 calc R
C52 C 0.2413(9) 0.3079(10) 0.7011(14) 0.175(11) Uani 1 1 d .
H54 H 0.2500 0.3457 0.7172 0.210 Uiso 1 1 calc R
H55 H 0.2782 0.2860 0.7143 0.210 Uiso 1 1 calc R
H56 H 0.2070 0.2949 0.7419 0.210 Uiso 1 1 calc R
C53 C 0.1061(11) 0.3179(8) 0.3926(14) 0.129(9) Uani 1 1 d D
C54 C 0.0704(11) 0.3737(8) 0.3986(16) 0.26(3) Uani 1 1 d D
C55 C 0.0083(11) 0.3564(9) 0.4468(16) 0.28(3) Uani 1 1 d D
C56 C -0.0355(12) 0.4081(11) 0.443(2) 0.34(4) Uani 1 1 d D
C57 C -0.0505(8) 0.2655(8) -0.2203(12) 0.086(5) Uani 1 1 d .
C58 C -0.1105(10) 0.2731(9) -0.2739(16) 0.176(10) Uani 1 1 d .
H57 H -0.1397 0.2449 -0.2538 0.211 Uiso 1 1 calc R
H58 H -0.1034 0.2708 -0.3455 0.211 Uiso 1 1 calc R
H59 H -0.1278 0.3086 -0.2576 0.211 Uiso 1 1 calc R

loop_
_atom_site_aniso_label
_atom_site_aniso_U_11
_atom_site_aniso_U_22
_atom_site_aniso_U_33
_atom_site_aniso_U_23
_atom_site_aniso_U_13
_atom_site_aniso_U_12
La1 0.0575(4) 0.0419(3) 0.0522(4) 0.0006(5) -0.0032(6) 0.0011(5)
Na1 0.099(4) 0.070(4) 0.073(4) 0.004(3) -0.020(3) 0.005(3)
F1 0.147(9) 0.088(7) 0.072(8) 0.018(6) -0.022(6) 0.022(6)
F2 0.120(9) 0.133(8) 0.052(6) -0.027(6) 0.005(5) 0.048(6)
F3 0.091(8) 0.136(10) 0.187(13) -0.087(10) 0.030(9) -0.002(8)
F4 0.154(12) 0.087(8) 0.269(18) 0.065(11) -0.089(13) -0.042(8)
F5 0.120(11) 0.193(14) 0.30(2) -0.068(15) -0.128(14) -0.002(10)
F6 0.202(18) 0.28(2) 0.202(16) 0.012(15) -0.126(14) 0.012(16)
F7 0.153(13) 0.38(2) 0.27(2) -0.247(19) -0.064(13) 0.036(15)
F8 0.106(9) 0.099(9) 0.122(10) 0.043(7) 0.011(8) -0.003(7)
F9 0.119(8) 0.073(7) 0.116(8) -0.023(7) -0.014(7) 0.048(6)
F10 0.195(12) 0.116(9) 0.081(8) -0.002(7) 0.002(8) 0.021(9)
F11 0.128(10) 0.260(16) 0.076(8) 0.046(8) 0.014(9) -0.061(12)
F12 0.182(16) 0.233(18) 0.204(18) 0.110(16) -0.018(15) 0.020(13)
F13 0.55(4) 0.120(12) 0.198(17) -0.009(12) -0.20(2) 0.092(17)
F14 0.258(19) 0.230(17) 0.110(12) 0.046(10) -0.052(12) 0.017(14)
F15 0.085(7) 0.222(13) 0.088(7) 0.030(8) -0.011(6) 0.047(7)
F16 0.080(7) 0.155(10) 0.159(11) 0.018(8) -0.050(7) -0.032(7)
F17 0.124(10) 0.121(9) 0.181(13) 0.022(8) 0.047(10) 0.022(7)
F18 0.098(6) 0.123(9) 0.121(7) 0.043(7) 0.029(6) 0.025(7)
F19 0.220(17) 0.44(3) 0.179(14) 0.177(17) 0.034(13) 0.176(18)
F20 0.082(9) 0.35(2) 0.207(15) 0.050(18) -0.035(10) 0.047(15)
F21 0.237(19) 0.34(3) 0.36(3) 0.14(2) 0.100(18) 0.22(2)
F22 0.222(17) 0.108(9) 0.207(16) -0.015(13) -0.029(16) 0.050(10)
F23 0.206(16) 0.096(9) 0.218(16) -0.058(10) -0.029(13) 0.014(9)
F24 0.094(9) 0.138(11) 0.208(16) -0.008(10) -0.007(9) -0.008(8)
F25 0.125(11) 0.278(18) 0.121(11) 0.057(13) 0.014(9) 0.022(11)
F26 0.31(3) 0.40(4) 0.72(8) 0.31(5) 0.21(5) 0.22(3)
F27 0.24(3) 0.53(5) 1.05(10) -0.59(7) -0.03(4) 0.14(3)
F28 0.31(3) 0.35(3) 0.39(4) -0.01(3) 0.04(3) 0.21(3)
O1 0.077(7) 0.058(6) 0.042(6) 0.000(5) -0.024(6) 0.031(6)
O2 0.072(7) 0.064(7) 0.067(7) -0.034(7) -0.006(7) 0.009(6)
O3 0.124(11) 0.057(7) 0.069(7) 0.010(6) -0.031(7) -0.009(7)
O4 0.070(8) 0.071(7) 0.125(10) 0.017(9) -0.016(9) -0.009(6)
O5 0.050(5) 0.068(7) 0.065(6) 0.002(5) -0.007(5) -0.001(5)
O6 0.068(7) 0.066(7) 0.081(9) 0.023(6) -0.004(6) 0.002(6)
O7 0.104(9) 0.126(10) 0.085(10) -0.018(9) -0.015(9) 0.046(7)
O8 0.100(8) 0.081(7) 0.070(7) -0.020(7) -0.011(6) -0.009(7)
N1 0.102(11) 0.140(14) 0.076(10) 0.030(11) -0.032(9) 0.020(12)
C1 0.076(12) 0.060(12) 0.059(12) 0.013(10) 0.009(10) 0.022(10)
C2 0.085(12) 0.047(10) 0.059(12) 0.016(9) -0.001(10) 0.028(9)
C3 0.113(15) 0.073(12) 0.060(11) 0.003(10) -0.001(11) 0.022(11)
C4 0.127(18) 0.118(16) 0.098(17) 0.003(13) 0.022(15) 0.021(14)
C5 0.117(16) 0.101(13) 0.085(12) -0.003(11) 0.011(16) 0.042(14)
C6 0.119(15) 0.041(10) 0.083(15) 0.002(8) -0.042(13) 0.020(10)
C7 0.20(2) 0.079(14) 0.16(2) 0.025(14) -0.08(2) 0.021(15)
C8 0.105(15) 0.039(9) 0.071(12) -0.001(9) -0.004(11) 0.019(9)
C9 0.155(18) 0.064(10) 0.079(12) 0.030(10) -0.019(15) 0.001(11)
C10 0.167(19) 0.048(10) 0.093(14) 0.008(10) -0.028(14) 0.017(12)
C11 0.080(12) 0.034(8) 0.051(9) -0.014(8) 0.018(10) -0.023(9)
C12 0.095(16) 0.059(11) 0.063(12) -0.032(10) -0.009(11) -0.011(10)
C13 0.113(17) 0.077(14) 0.091(16) -0.027(13) -0.074(14) 0.007(14)
C14 0.094(18) 0.16(3) 0.26(4) -0.15(3) -0.11(2) 0.081(18)
C15 0.073(12) 0.036(10) 0.077(13) -0.001(8) -0.026(10) 0.002(9)
C16 0.091(13) 0.045(11) 0.137(18) 0.027(12) -0.020(14) -0.025(10)
C17 0.12(2) 0.104(17) 0.16(2) 0.076(17) -0.048(18) -0.050(14)
C18 0.14(2) 0.107(16) 0.14(2) -0.003(16) 0.024(18) -0.052(14)
C19 0.14(2) 0.113(19) 0.17(3) 0.065(18) -0.04(2) -0.047(16)
C20 0.049(10) 0.093(14) 0.146(19) -0.008(18) -0.012(15) -0.021(10)
C21 0.084(13) 0.116(14) 0.20(2) 0.022(14) -0.056(16) -0.067(14)
C22 0.13(2) 0.071(14) 0.16(2) 0.047(15) -0.024(18) -0.056(14)
C23 0.24(3) 0.128(19) 0.14(2) 0.009(16) 0.12(2) -0.044(18)
C24 0.119(16) 0.066(12) 0.29(3) 0.096(16) 0.036(18) -0.012(11)
C25 0.137(19) 0.026(9) 0.074(12) 0.022(8) -0.020(12) 0.000(11)
C26 0.14(2) 0.063(15) 0.085(16) -0.019(11) 0.029(15) 0.023(13)
C27 0.17(3) 0.084(18) 0.11(2) -0.016(15) 0.05(2) -0.010(18)
C28 0.24(4) 0.14(3) 0.047(15) 0.036(17) 0.01(2) 0.01(2)
C29 0.041(9) 0.060(9) 0.063(10) -0.010(9) 0.029(10) -0.013(7)
C30 0.030(9) 0.060(10) 0.091(12) 0.008(9) -0.009(8) 0.000(8)
C31 0.065(11) 0.072(11) 0.116(14) 0.027(14) -0.032(13) -0.026(8)
C32 0.082(15) 0.14(2) 0.24(3) 0.03(2) 0.007(17) -0.035(14)
C33 0.126(17) 0.043(10) 0.20(2) -0.035(15) 0.05(2) -0.027(11)
C34 0.045(11) 0.047(10) 0.18(2) 0.033(12) 0.028(13) 0.003(9)
C35 0.091(16) 0.078(13) 0.142(18) 0.049(13) 0.008(14) 0.027(11)
C36 0.094(16) 0.044(10) 0.15(2) 0.023(13) 0.008(15) -0.022(11)
C37 0.16(2) 0.083(14) 0.077(14) 0.044(12) 0.013(14) 0.024(13)
C38 0.106(16) 0.114(16) 0.22(3) 0.103(18) 0.043(18) -0.004(13)
C39 0.038(9) 0.068(10) 0.064(11) 0.006(9) -0.019(9) -0.007(7)
C40 0.071(15) 0.15(2) 0.118(19) 0.068(16) -0.014(14) 0.021(14)
C41 0.064(13) 0.18(2) 0.16(2) 0.08(2) 0.009(13) -0.009(18)
C42 0.11(2) 0.22(3) 0.18(3) 0.13(3) -0.01(2) -0.02(2)
C43 0.055(10) 0.109(16) 0.075(13) 0.007(13) -0.012(10) -0.002(11)
C44 0.15(2) 0.17(2) 0.052(12) -0.014(12) -0.043(15) 0.047(17)
C45 0.25(4) 0.18(2) 0.061(15) -0.005(15) 0.08(2) -0.05(3)
C46 0.090(14) 0.55(7) 0.079(15) -0.07(3) 0.007(13) 0.16(3)
C47 0.23(4) 0.24(3) 0.082(19) 0.08(2) -0.03(2) -0.05(3)
C48 0.082(11) 0.112(17) 0.054(10) 0.020(11) 0.001(9) 0.008(11)
C49 0.107(14) 0.16(2) 0.063(12) -0.006(11) -0.026(11) 0.073(14)
C50 0.065(13) 0.126(19) 0.14(2) -0.062(16) -0.014(15) 0.007(14)
C51 0.115(19) 0.23(3) 0.15(2) -0.06(2) -0.009(17) -0.09(2)
C52 0.127(18) 0.32(3) 0.082(16) 0.013(19) -0.074(15) -0.026(19)
C53 0.18(2) 0.15(2) 0.058(14) -0.038(14) -0.037(15) 0.069(18)
C54 0.21(4) 0.33(6) 0.24(5) -0.17(5) -0.17(4) 0.10(4)
C55 0.17(5) 0.44(9) 0.23(5) -0.06(6) -0.07(5) 0.06(5)
C56 0.20(6) 0.55(13) 0.27(7) 0.04(7) 0.12(5) -0.02(7)
C57 0.099(13) 0.079(11) 0.079(13) 0.007(12) -0.024(10) 0.007(13)
C58 0.21(2) 0.16(2) 0.16(2) 0.011(18) -0.05(2) 0.00(2)

loop_
_atom_type_symbol
_atom_type_description
_atom_type_scat_dispersion_real
_atom_type_scat_dispersion_imag
_atom_type_scat_source
C C 0.0033 0.0016 'International Tables Vol C Tables 4.2.6.8 and 6.1.1.4'
H H 0.0000 0.0000 'International Tables Vol C Tables 4.2.6.8 and 6.1.1.4'
O O 0.0106 0.0060 'International Tables Vol C Tables 4.2.6.8 and 6.1.1.4'
N N 0.0061 0.0033 'International Tables Vol C Tables 4.2.6.8 and 6.1.1.4'
F F 0.0171 0.0103 'International Tables Vol C Tables 4.2.6.8 and 6.1.1.4'
La La -0.2871 2.4523 'International Tables Vol C Tables 4.2.6.8 and 6.1.1.4'
Na Na 0.0362 0.0249 'International Tables Vol C Tables 4.2.6.8 and 6.1.1.4'

loop_
_geom_angle_atom_site_label_1
_geom_angle_atom_site_label_2
_geom_angle_atom_site_label_3
_geom_angle
O7 La1 O3 84.1(4)
O7 La1 O8 70.4(4)
O3 La1 O8 136.5(4)
O7 La1 O5 78.3(3)
O3 La1 O5 72.6(3)
O8 La1 O5 131.6(3)
O7 La1 O6 90.7(4)
O3 La1 O6 141.3(3)
O8 La1 O6 75.5(3)
O5 La1 O6 68.8(3)
O7 La1 O2 144.7(4)
O3 La1 O2 125.7(4)
O8 La1 O2 74.6(4)
O5 La1 O2 124.9(3)
O6 La1 O2 76.9(3)
O7 La1 O1 144.7(4)
O3 La1 O1 72.0(3)
O8 La1 O1 144.0(3)
O5 La1 O1 70.0(3)
O6 La1 O1 92.1(3)
O2 La1 O1 69.7(3)
O7 La1 O4 85.4(4)
O3 La1 O4 67.9(4)
O8 La1 O4 75.2(4)
O5 La1 O4 138.5(3)
O6 La1 O4 150.0(4)
O2 La1 O4 89.3(3)
O1 La1 O4 108.1(4)
O7 La1 Na1 101.6(3)
O3 La1 Na1 42.0(3)
O8 La1 Na1 171.6(3)
O5 La1 Na1 41.8(2)
O6 La1 Na1 102.7(2)
O2 La1 Na1 113.2(3)
O1 La1 Na1 43.6(2)
O4 La1 Na1 107.2(3)
O5 Na1 O3 76.5(4)
O5 Na1 N1 130.0(5)
O3 Na1 N1 134.3(5)
O5 Na1 O1 73.5(3)
O3 Na1 O1 75.2(4)
N1 Na1 O1 141.2(5)
O5 Na1 F15 61.6(3)
O3 Na1 F15 126.4(4)
N1 Na1 F15 68.9(4)
O1 Na1 F15 118.4(4)
O5 Na1 F1 120.2(3)
O3 Na1 F1 115.9(4)
N1 Na1 F1 84.6(4)
O1 Na1 F1 57.1(3)
F15 Na1 F1 113.6(4)
O5 Na1 F3 77.6(4)
O3 Na1 F3 139.5(4)
N1 Na1 F3 86.1(5)
O1 Na1 F3 67.9(4)
F15 Na1 F3 63.2(4)
F1 Na1 F3 54.9(3)
O5 Na1 F8 91.6(3)
O3 Na1 F8 59.1(4)
N1 Na1 F8 81.1(5)
O1 Na1 F8 134.1(4)
F15 Na1 F8 88.8(4)
F1 Na1 F8 146.8(4)
F3 Na1 F8 151.9(4)
O5 Na1 F10 137.9(4)
O3 Na1 F10 66.0(4)
N1 Na1 F10 72.5(5)
O1 Na1 F10 112.5(4)
F15 Na1 F10 129.1(4)
F1 Na1 F10 94.0(3)
F3 Na1 F10 144.4(4)
F8 Na1 F10 53.1(3)
O5 Na1 La1 44.5(2)
O3 Na1 La1 44.2(3)
N1 Na1 La1 172.8(4)
O1 Na1 La1 45.5(2)
F15 Na1 La1 106.1(3)
F1 Na1 La1 102.4(2)
F3 Na1 La1 96.2(3)
F8 Na1 La1 93.8(3)
F10 Na1 La1 108.5(3)
C12 F1 Na1 107.4(9)
C13 F3 Na1 117.7(12)
C26 F8 Na1 107.6(10)
C27 F10 Na1 119.3(12)
C40 F15 Na1 119.5(11)
C11 O1 Na1 130.0(10)
C11 O1 La1 133.8(8)
Na1 O1 La1 90.9(3)
C1 O2 La1 126.3(10)
C25 O3 Na1 133.1(11)
C25 O3 La1 130.8(10)
Na1 O3 La1 93.8(4)
C15 O4 La1 129.8(10)
C39 O5 Na1 127.6(8)
C39 O5 La1 136.6(8)
Na1 O5 La1 93.6(3)
C29 O6 La1 133.1(9)
C53 O7 La1 139.5(11)
C43 O8 La1 133.5(10)
C57 N1 Na1 165.2(14)
O2 C1 C2 133.4(15)
O2 C1 C6 123.3(17)
C2 C1 C6 103.0(14)
C11 C2 C1 123.2(14)
C11 C2 C3 129.1(15)
C1 C2 C3 107.7(14)
C2 C3 C4 105.6(15)
C2 C3 C8 100.7(12)
C4 C3 C8 102.1(15)
C2 C3 H1 115.5
C4 C3 H1 115.5
C8 C3 H1 115.5
C3 C4 C5 103.7(15)
C3 C4 H2 111.0
C5 C4 H2 111.0
C3 C4 H3 111.0
C5 C4 H3 111.0
H2 C4 H3 109.0
C6 C5 C4 100.4(15)
C6 C5 H4 111.7
C4 C5 H4 111.7
C6 C5 H5 111.7
C4 C5 H5 111.7
H4 C5 H5 109.5
C7 C6 C8 115.6(16)
C7 C6 C1 111.6(15)
C8 C6 C1 101.5(14)
C7 C6 C5 114.7(17)
C8 C6 C5 105.2(14)
C1 C6 C5 107.2(14)
C6 C7 H6 109.5
C6 C7 H7 109.5
H6 C7 H7 109.5
C6 C7 H8 109.5
H6 C7 H8 109.5
H7 C7 H8 109.5
C9 C8 C6 115.7(15)
C9 C8 C3 112.6(15)
C6 C8 C3 91.4(13)
C9 C8 C10 110.3(13)
C6 C8 C10 114.0(14)
C3 C8 C10 111.7(13)
C8 C9 H9 109.5
C8 C9 H10 109.5
H9 C9 H10 109.5
C8 C9 H11 109.5
H9 C9 H11 109.5
H10 C9 H11 109.5
C8 C10 H12 109.5
C8 C10 H13 109.5
H12 C10 H13 109.5
C8 C10 H14 109.5
H12 C10 H14 109.5
H13 C10 H14 109.5
O1 C11 C2 124.4(13)
O1 C11 C12 112.2(14)
C2 C11 C12 123.4(14)
F2 C12 F1 106.0(14)
F2 C12 C11 111.3(14)
F1 C12 C11 111.4(12)
F2 C12 C13 110.5(14)
F1 C12 C13 105.6(15)
C11 C12 C13 111.8(14)
F4 C13 F3 110(2)
F4 C13 C12 112.2(16)
F3 C13 C12 111.0(14)
F4 C13 C14 103.9(16)
F3 C13 C14 102.4(14)
C12 C13 C14 117.0(17)
F6 C14 F7 112(2)
F6 C14 F5 109.0(15)
F7 C14 F5 104.5(16)
F6 C14 C13 111.7(16)
F7 C14 C13 108.4(15)
F5 C14 C13 111.3(17)
O4 C15 C16 126.9(15)
O4 C15 C20 122.4(16)
C16 C15 C20 110.6(15)
C25 C16 C15 127.3(15)
C25 C16 C17 128.9(18)
C15 C16 C17 103.8(16)
C16 C17 C22 100.3(17)
C16 C17 C18 101.2(16)
C22 C17 C18 98.8(18)
C16 C17 H15 117.7
C22 C17 H15 117.7
C18 C17 H15 117.7
C19 C18 C17 102.9(18)
C19 C18 H16 111.2
C17 C18 H16 111.2
C19 C18 H17 111.2
C17 C18 H17 111.2
H16 C18 H17 109.1
C18 C19 C20 103.7(19)
C18 C19 H18 111.0
C20 C19 H18 111.0
C18 C19 H19 111.0
C20 C19 H19 111.0
H18 C19 H19 109.0
C15 C20 C22 101.8(18)
C15 C20 C21 117.8(15)
C22 C20 C21 122.8(18)
C15 C20 C19 101.6(15)
C22 C20 C19 105.2(17)
C21 C20 C19 105(2)
C20 C21 H20 109.5
C20 C21 H21 109.5
H20 C21 H21 109.5
C20 C21 H22 109.5
H20 C21 H22 109.5
H21 C21 H22 109.5
C20 C22 C24 111.9(19)
C20 C22 C23 112(2)
C24 C22 C23 115.6(19)
C20 C22 C17 94.0(16)
C24 C22 C17 110.6(19)
C23 C22 C17 111(2)
C22 C23 H23 109.5
C22 C23 H24 109.5
H23 C23 H24 109.5
C22 C23 H25 109.5
H23 C23 H25 109.5
H24 C23 H25 109.5
C22 C24 H26 109.5
C22 C24 H27 109.5
H26 C24 H27 109.5
C22 C24 H28 109.5
H26 C24 H28 109.5
H27 C24 H28 109.5
C16 C25 O3 123.7(15)
C16 C25 C26 125.3(15)
O3 C25 C26 111.0(16)
F9 C26 F8 109.2(17)
F9 C26 C27 116.4(19)
F8 C26 C27 108.4(19)
F9 C26 C25 108.0(16)
F8 C26 C25 108.4(16)
C27 C26 C25 106.3(16)
F11 C27 F10 108.2(19)
F11 C27 C26 112(2)
F10 C27 C26 113.6(18)
F11 C27 C28 106.6(17)
F10 C27 C28 106.3(17)
C26 C27 C28 110.0(17)
F13 C28 F12 108(2)
F13 C28 F14 106.2(17)
F12 C28 F14 108.0(18)
F13 C28 C27 110.2(17)
F12 C28 C27 113.9(18)
F14 C28 C27 109.8(17)
O6 C29 C30 129.8(14)
O6 C29 C34 123.1(14)
C30 C29 C34 107.0(12)
C39 C30 C29 121.8(13)
C39 C30 C31 133.1(13)
C29 C30 C31 105.1(13)
C36 C31 C30 104.9(13)
C36 C31 C32 99.6(15)
C30 C31 C32 98.1(15)
C36 C31 H29 117.1
C30 C31 H29 117.1
C32 C31 H29 117.1
C33 C32 C31 101.5(16)
C33 C32 H30 111.5
C31 C32 H30 111.5
C33 C32 H31 111.5
C31 C32 H31 111.5
H30 C32 H31 109.3
C32 C33 C34 106.3(15)
C32 C33 H32 110.5
C34 C33 H32 110.5
C32 C33 H33 110.5
C34 C33 H33 110.5
H32 C33 H33 108.7
C36 C34 C35 123.8(19)
C36 C34 C29 100.9(13)
C35 C34 C29 114.6(13)
C36 C34 C33 96.9(14)
C35 C34 C33 118.2(15)
C29 C34 C33 97.9(16)
C34 C35 H34 109.5
C34 C35 H35 109.5
H34 C35 H35 109.5
C34 C35 H36 109.5
H34 C35 H36 109.5
H35 C35 H36 109.5
C31 C36 C38 117.8(17)
C31 C36 C34 100.6(17)
C38 C36 C34 117.6(16)
C31 C36 C37 107.3(15)
C38 C36 C37 102.7(17)
C34 C36 C37 110.7(16)
C36 C37 H37 109.5
C36 C37 H38 109.5
H37 C37 H38 109.5
C36 C37 H39 109.5
H37 C37 H39 109.5
H38 C37 H39 109.5
C36 C38 H40 109.5
C36 C38 H41 109.5
H40 C38 H41 109.5
C36 C38 H42 109.5
H40 C38 H42 109.5
H41 C38 H42 109.5
O5 C39 C30 124.5(12)
O5 C39 C40 116.6(14)
C30 C39 C40 118.8(14)
F16 C40 F15 108.2(17)
F16 C40 C39 113.7(14)
F15 C40 C39 106.8(15)
F16 C40 C41 112.5(16)
F15 C40 C41 104.0(14)
C39 C40 C41 111.0(15)
F17 C41 F18 109.3(15)
F17 C41 C40 110.7(14)
F18 C41 C40 104.3(15)
F17 C41 C42 109.9(16)
F18 C41 C42 106.2(13)
C40 C41 C42 116.0(15)
F19 C42 F21 109.3(17)
F19 C42 F20 107.7(19)
F21 C42 F20 109.0(19)
F19 C42 C41 109.4(16)
F21 C42 C41 112.6(18)
F20 C42 C41 108.7(14)
O8 C43 C44 126.8(16)
O8 C43 C48 124.1(16)
C44 C43 C48 109.1(16)
C43 C44 C53 128.8(17)
C43 C44 C45 102(2)
C53 C44 C45 130(2)
C50 C45 C44 106(2)
C50 C45 C46 104(3)
C44 C45 C46 102(2)
C50 C45 H43 114.3
C44 C45 H43 114.3
C46 C45 H43 114.3
C47 C46 C45 98(2)
C47 C46 H44 112.2
C45 C46 H44 112.2
C47 C46 H45 112.2
C45 C46 H45 112.2
H44 C46 H45 109.8
C46 C47 C48 112(2)
C46 C47 H46 109.3
C48 C47 H46 109.3
C46 C47 H47 109.3
C48 C47 H47 109.3
H46 C47 H47 108.0
C49 C48 C50 125.6(16)
C49 C48 C43 114.5(14)
C50 C48 C43 100.4(15)
C49 C48 C47 117.1(18)
C50 C48 C47 96.4(18)
C43 C48 C47 97.9(13)
C48 C49 H48 109.5
C48 C49 H49 109.5
H48 C49 H49 109.5
C48 C49 H50 109.5
H48 C49 H50 109.5
H49 C49 H50 109.5
C45 C50 C52 114(2)
C45 C50 C48 94.7(19)
C52 C50 C48 118(2)
C45 C50 C51 105(2)
C52 C50 C51 111.3(19)
C48 C50 C51 112.4(19)
C50 C51 H51 109.5
C50 C51 H52 109.5
H51 C51 H52 109.5
C50 C51 H53 109.5
H51 C51 H53 109.5
H52 C51 H53 109.5
C50 C52 H54 109.5
C50 C52 H55 109.5
H54 C52 H55 109.5
C50 C52 H56 109.5
H54 C52 H56 109.5
H55 C52 H56 109.5
O7 C53 C44 120.5(16)
O7 C53 C54 108.8(15)
C44 C53 C54 128.8(18)
F23 C54 F22 107.8(17)
F23 C54 C55 101.2(17)
F22 C54 C55 103.0(18)
F23 C54 C53 118.1(17)
F22 C54 C53 121.5(17)
C55 C54 C53 101.6(16)
F25 C55 F24 109.4(19)
F25 C55 C54 109.9(17)
F24 C55 C54 107.5(16)
F25 C55 C56 116(2)
F24 C55 C56 108.0(18)
C54 C55 C56 106.1(16)
F28 C56 F26 104(2)
F28 C56 F27 110(2)
F26 C56 F27 114(3)
F28 C56 C55 103(2)
F26 C56 C55 114(2)
F27 C56 C55 112(2)
N1 C57 C58 174.0(19)
C57 C58 H57 109.5
C57 C58 H58 109.5
H57 C58 H58 109.5
C57 C58 H59 109.5
H57 C58 H59 109.5
H58 C58 H59 109.5

loop_
_geom_bond_atom_site_label_1
_geom_bond_atom_site_label_2
_geom_bond_distance
La1 O7 2.409(12)
La1 O3 2.481(10)
La1 O8 2.493(10)
La1 O5 2.497(8)
La1 O6 2.508(9)
La1 O2 2.526(10)
La1 O1 2.536(8)
La1 O4 2.536(10)
La1 Na1 3.553(5)
Na1 O5 2.374(10)
Na1 O3 2.383(12)
Na1 N1 2.421(14)
Na1 O1 2.450(10)
Na1 F15 2.684(12)
Na1 F1 2.832(11)
Na1 F3 2.945(13)
Na1 F8 2.951(12)
Na1 F10 2.967(13)
F1 C12 1.345(17)
F2 C12 1.340(16)
F3 C13 1.33(2)
F4 C13 1.302(19)
F5 C14 1.322(17)
F6 C14 1.298(16)
F7 C14 1.307(15)
F8 C26 1.34(2)
F9 C26 1.297(18)
F10 C27 1.32(2)
F11 C27 1.31(2)
F12 C28 1.305(17)
F13 C28 1.295(16)
F14 C28 1.335(16)
F15 C40 1.378(19)
F16 C40 1.34(2)
F17 C41 1.341(14)
F18 C41 1.349(14)
F19 C42 1.317(16)
F20 C42 1.321(16)
F21 C42 1.317(17)
F22 C54 1.326(17)
F23 C54 1.316(16)
F24 C55 1.365(18)
F25 C55 1.344(17)
F26 C56 1.316(19)
F27 C56 1.335(19)
F28 C56 1.314(19)
O1 C11 1.272(14)
O2 C1 1.218(17)
O3 C25 1.333(16)
O4 C15 1.272(15)
O5 C39 1.298(14)
O6 C29 1.233(14)
O7 C53 1.299(19)
O8 C43 1.268(18)
N1 C57 1.090(17)
C1 C2 1.40(2)
C1 C6 1.55(2)
C2 C11 1.369(18)
C2 C3 1.53(2)
C3 C4 1.56(2)
C3 C8 1.56(2)
C3 H1 0.9800
C4 C5 1.57(2)
C4 H2 0.9700
C4 H3 0.9700
C5 C6 1.56(2)
C5 H4 0.9700
C5 H5 0.9700
C6 C7 1.52(2)
C6 C8 1.54(2)
C7 H6 0.9600
C7 H7 0.9600
C7 H8 0.9600
C8 C9 1.47(2)
C8 C10 1.592(18)
C9 H9 0.9600
C9 H10 0.9600
C9 H11 0.9600
C10 H12 0.9600
C10 H13 0.9600
C10 H14 0.9600
C11 C12 1.505(19)
C12 C13 1.53(2)
C13 C14 1.533(16)
C15 C16 1.37(2)
C15 C20 1.49(2)
C16 C25 1.30(2)
C16 C17 1.56(2)
C17 C22 1.59(3)
C17 C18 1.66(3)
C17 H15 0.9800
C18 C19 1.53(2)
C18 H16 0.9700
C18 H17 0.9700
C19 C20 1.53(3)
C19 H18 0.9700
C19 H19 0.9700
C20 C22 1.52(3)
C20 C21 1.52(2)
C21 H20 0.9600
C21 H21 0.9600
C21 H22 0.9600
C22 C24 1.52(2)
C22 C23 1.54(3)
C23 H23 0.9600
C23 H24 0.9600
C23 H25 0.9600
C24 H26 0.9600
C24 H27 0.9600
C24 H28 0.9600
C25 C26 1.70(2)
C26 C27 1.44(2)
C27 C28 1.569(17)
C29 C30 1.430(18)
C29 C34 1.54(2)
C30 C39 1.394(19)
C30 C31 1.52(2)
C31 C36 1.45(2)
C31 C32 1.60(2)
C31 H29 0.9800
C32 C33 1.52(2)
C32 H30 0.9700
C32 H31 0.9700
C33 C34 1.57(2)
C33 H32 0.9700
C33 H33 0.9700
C34 C36 1.51(2)
C34 C35 1.52(2)
C35 H34 0.9600
C35 H35 0.9600
C35 H36 0.9600
C36 C38 1.47(2)
C36 C37 1.56(2)
C37 H37 0.9600
C37 H38 0.9600
C37 H39 0.9600
C38 H40 0.9600
C38 H41 0.9600
C38 H42 0.9600
C39 C40 1.53(2)
C40 C41 1.541(16)
C41 C42 1.562(16)
C43 C44 1.34(2)
C43 C48 1.533(19)
C44 C53 1.39(2)
C44 C45 1.55(3)
C45 C50 1.40(4)
C45 C46 1.66(4)
C45 H43 0.9800
C46 C47 1.32(3)
C46 H44 0.9700
C46 H45 0.9700
C47 C48 1.64(3)
C47 H46 0.9700
C47 H47 0.9700
C48 C49 1.480(19)
C48 C50 1.52(2)
C49 H48 0.9600
C49 H49 0.9600
C49 H50 0.9600
C50 C52 1.48(3)
C50 C51 1.52(3)
C51 H51 0.9600
C51 H52 0.9600
C51 H53 0.9600
C52 H54 0.9600
C52 H55 0.9600
C52 H56 0.9600
C53 C54 1.554(17)
C54 C55 1.521(18)
C55 C56 1.563(19)
C57 C58 1.47(2)
C58 H57 0.9600
C58 H58 0.9600
C58 H59 0.9600

loop_
_geom_torsion_atom_site_label_1
_geom_torsion_atom_site_label_2
_geom_torsion_atom_site_label_3
_geom_torsion_atom_site_label_4
_geom_torsion
O7 La1 Na1 O5 -57.3(4)
O3 La1 Na1 O5 -124.7(5)
O8 La1 Na1 O5 -40.7(19)
O6 La1 Na1 O5 36.1(4)
O2 La1 Na1 O5 117.0(4)
O1 La1 Na1 O5 115.6(5)
O4 La1 Na1 O5 -146.1(4)
O7 La1 Na1 O3 67.4(5)
O8 La1 Na1 O3 84.0(19)
O5 La1 Na1 O3 124.7(5)
O6 La1 Na1 O3 160.8(5)
O2 La1 Na1 O3 -118.2(5)
O1 La1 Na1 O3 -119.7(6)
O4 La1 Na1 O3 -21.4(5)
O7 La1 Na1 N1 -14(4)
O3 La1 Na1 N1 -81(4)
O8 La1 Na1 N1 3(4)
O5 La1 Na1 N1 44(4)
O6 La1 Na1 N1 80(4)
O2 La1 Na1 N1 161(4)
O1 La1 Na1 N1 159(4)
O4 La1 Na1 N1 -102(4)
O7 La1 Na1 O1 -172.9(5)
O3 La1 Na1 O1 119.7(6)
O8 La1 Na1 O1 -156.3(19)
O5 La1 Na1 O1 -115.6(5)
O6 La1 Na1 O1 -79.5(4)
O2 La1 Na1 O1 1.5(5)
O4 La1 Na1 O1 98.4(4)
O7 La1 Na1 F15 -58.7(4)
O3 La1 Na1 F15 -126.1(5)
O8 La1 Na1 F15 -42.1(19)
O5 La1 Na1 F15 -1.4(4)
O6 La1 Na1 F15 34.7(4)
O2 La1 Na1 F15 115.7(4)
O1 La1 Na1 F15 114.2(5)
O4 La1 Na1 F15 -147.4(4)
O7 La1 Na1 F1 -178.0(4)
O3 La1 Na1 F1 114.6(5)
O8 La1 Na1 F1 -161.4(18)
O5 La1 Na1 F1 -120.7(4)
O6 La1 Na1 F1 -84.6(4)
O2 La1 Na1 F1 -3.6(4)
O1 La1 Na1 F1 -5.1(4)
O4 La1 Na1 F1 93.3(4)
O7 La1 Na1 F3 -122.5(4)
O3 La1 Na1 F3 170.0(5)
O8 La1 Na1 F3 -106.0(18)
O5 La1 Na1 F3 -65.2(4)
O6 La1 Na1 F3 -29.2(4)
O2 La1 Na1 F3 51.8(4)
O1 La1 Na1 F3 50.3(4)
O4 La1 Na1 F3 148.7(4)
O7 La1 Na1 F8 31.2(4)
O3 La1 Na1 F8 -36.2(5)
O8 La1 Na1 F8 47.8(19)
O5 La1 Na1 F8 88.5(4)
O6 La1 Na1 F8 124.6(3)
O2 La1 Na1 F8 -154.5(4)
O1 La1 Na1 F8 -155.9(5)
O4 La1 Na1 F8 -57.6(4)
O7 La1 Na1 F10 83.4(4)
O3 La1 Na1 F10 16.0(5)
O8 La1 Na1 F10 100.0(19)
O5 La1 Na1 F10 140.7(5)
O6 La1 Na1 F10 176.8(4)
O2 La1 Na1 F10 -102.2(4)
O1 La1 Na1 F10 -103.7(5)
O4 La1 Na1 F10 -5.3(4)
O5 Na1 F1 C12 -1.8(11)
O3 Na1 F1 C12 87.2(10)
N1 Na1 F1 C12 -135.6(10)
O1 Na1 F1 C12 38.1(9)
F15 Na1 F1 C12 -71.5(10)
F3 Na1 F1 C12 -46.5(9)
F8 Na1 F1 C12 159.7(9)
F10 Na1 F1 C12 152.4(10)
La1 Na1 F1 C12 42.4(10)
O5 Na1 F3 C13 -125.4(12)
O3 Na1 F3 C13 -74.0(14)
N1 Na1 F3 C13 102.1(12)
O1 Na1 F3 C13 -48.4(11)
F15 Na1 F3 C13 170.4(13)
F1 Na1 F3 C13 16.1(10)
F8 Na1 F3 C13 165.1(10)
F10 Na1 F3 C13 49.8(15)
La1 Na1 F3 C13 -84.7(11)
O5 Na1 F8 C26 111.8(12)
O3 Na1 F8 C26 38.6(12)
N1 Na1 F8 C26 -117.8(12)
O1 Na1 F8 C26 43.4(14)
F15 Na1 F8 C26 173.4(12)
F1 Na1 F8 C26 -52.3(15)
F3 Na1 F8 C26 178.1(12)
F10 Na1 F8 C26 -43.1(12)
La1 Na1 F8 C26 67.3(12)
O5 Na1 F10 C27 -22.3(16)
O3 Na1 F10 C27 -51.5(14)
N1 Na1 F10 C27 108.8(15)
O1 Na1 F10 C27 -112.3(14)
F15 Na1 F10 C27 66.8(15)
F1 Na1 F10 C27 -168.2(14)
F3 Na1 F10 C27 164.7(13)
F8 Na1 F10 C27 16.8(13)
La1 Na1 F10 C27 -63.7(14)
O5 Na1 F15 C40 7.5(12)
O3 Na1 F15 C40 -35.8(14)
N1 Na1 F15 C40 -166.0(14)
O1 Na1 F15 C40 56.3(13)
F1 Na1 F15 C40 120.2(12)
F3 Na1 F15 C40 97.5(13)
F8 Na1 F15 C40 -85.0(12)
F10 Na1 F15 C40 -122.8(12)
La1 Na1 F15 C40 8.5(13)
O5 Na1 O1 C11 115.3(12)
O3 Na1 O1 C11 -164.7(12)
N1 Na1 O1 C11 -19.4(15)
F15 Na1 O1 C11 71.6(12)
F1 Na1 O1 C11 -29.4(11)
F3 Na1 O1 C11 32.2(11)
F8 Na1 O1 C11 -168.9(11)
F10 Na1 O1 C11 -109.1(11)
La1 Na1 O1 C11 156.6(13)
O5 Na1 O1 La1 -41.3(3)
O3 Na1 O1 La1 38.8(4)
N1 Na1 O1 La1 -175.9(7)
F15 Na1 O1 La1 -84.9(4)
F1 Na1 O1 La1 174.1(5)
F3 Na1 O1 La1 -124.3(4)
F8 Na1 O1 La1 34.5(6)
F10 Na1 O1 La1 94.3(4)
O7 La1 O1 C11 -142.9(13)
O3 La1 O1 C11 167.3(15)
O8 La1 O1 C11 19.3(17)
O5 La1 O1 C11 -115.2(14)
O6 La1 O1 C11 -48.7(14)
O2 La1 O1 C11 26.4(13)
O4 La1 O1 C11 108.8(13)
Na1 La1 O1 C11 -155.0(15)
O7 La1 O1 Na1 12.1(8)
O3 La1 O1 Na1 -37.7(3)
O8 La1 O1 Na1 174.3(4)
O5 La1 O1 Na1 39.8(3)
O6 La1 O1 Na1 106.3(4)
O2 La1 O1 Na1 -178.6(4)
O4 La1 O1 Na1 -96.2(4)
O7 La1 O2 C1 139.5(13)
O3 La1 O2 C1 -77.5(14)
O8 La1 O2 C1 145.8(14)
O5 La1 O2 C1 15.5(15)
O6 La1 O2 C1 67.5(13)
O1 La1 O2 C1 -29.8(13)
O4 La1 O2 C1 -139.4(14)
Na1 La1 O2 C1 -30.9(14)
O5 Na1 O3 C25 -127.3(15)
N1 Na1 O3 C25 6.4(18)
O1 Na1 O3 C25 156.5(15)
F15 Na1 O3 C25 -89.0(15)
F1 Na1 O3 C25 115.4(14)
F3 Na1 O3 C25 -179.0(14)
F8 Na1 O3 C25 -27.1(14)
F10 Na1 O3 C25 33.0(14)
La1 Na1 O3 C25 -163.7(17)
O5 Na1 O3 La1 36.4(3)
N1 Na1 O3 La1 170.0(6)
O1 Na1 O3 La1 -39.9(3)
F15 Na1 O3 La1 74.7(5)
F1 Na1 O3 La1 -80.9(4)
F3 Na1 O3 La1 -15.4(8)
F8 Na1 O3 La1 136.6(5)
F10 Na1 O3 La1 -163.3(5)
O7 La1 O3 C25 49.7(15)
O8 La1 O3 C25 -3.6(16)
O5 La1 O3 C25 129.2(15)
O6 La1 O3 C25 133.4(14)
O2 La1 O3 C25 -109.9(14)
O1 La1 O3 C25 -156.7(15)
O4 La1 O3 C25 -37.8(14)
Na1 La1 O3 C25 164.3(16)
O7 La1 O3 Na1 -114.6(4)
O8 La1 O3 Na1 -167.8(4)
O5 La1 O3 Na1 -35.1(3)
O6 La1 O3 Na1 -30.9(7)
O2 La1 O3 Na1 85.8(5)
O1 La1 O3 Na1 39.0(4)
O4 La1 O3 Na1 158.0(5)
O7 La1 O4 C15 -54.3(15)
O3 La1 O4 C15 31.2(14)
O8 La1 O4 C15 -125.2(15)
O5 La1 O4 C15 12.3(17)
O6 La1 O4 C15 -137.7(13)
O2 La1 O4 C15 160.6(15)
O1 La1 O4 C15 92.3(14)
Na1 La1 O4 C15 46.4(15)
O3 Na1 O5 C39 158.4(11)
N1 Na1 O5 C39 21.0(13)
O1 Na1 O5 C39 -123.4(11)
F15 Na1 O5 C39 13.0(10)
F1 Na1 O5 C39 -89.2(11)
F3 Na1 O5 C39 -53.1(10)
F8 Na1 O5 C39 100.7(10)
F10 Na1 O5 C39 131.1(10)
La1 Na1 O5 C39 -165.5(12)
O3 Na1 O5 La1 -36.1(3)
N1 Na1 O5 La1 -173.5(6)
O1 Na1 O5 La1 42.2(3)
F15 Na1 O5 La1 178.5(4)
F1 Na1 O5 La1 76.3(4)
F3 Na1 O5 La1 112.4(3)
F8 Na1 O5 La1 -93.7(3)
F10 Na1 O5 La1 -63.4(6)
O7 La1 O5 C39 -74.1(12)
O3 La1 O5 C39 -161.5(13)
O8 La1 O5 C39 -24.0(13)
O6 La1 O5 C39 21.3(12)
O2 La1 O5 C39 76.6(13)
O1 La1 O5 C39 121.8(12)
O4 La1 O5 C39 -143.2(12)
Na1 La1 O5 C39 163.3(13)
O7 La1 O5 Na1 122.7(4)
O3 La1 O5 Na1 35.2(3)
O8 La1 O5 Na1 172.7(4)
O6 La1 O5 Na1 -142.0(4)
O2 La1 O5 Na1 -86.6(4)
O1 La1 O5 Na1 -41.4(3)
O4 La1 O5 Na1 53.6(6)
O7 La1 O6 C29 54.5(14)
O3 La1 O6 C29 -26.9(16)
O8 La1 O6 C29 124.0(14)
O5 La1 O6 C29 -22.6(13)
O2 La1 O6 C29 -158.8(14)
O1 La1 O6 C29 -90.2(14)
O4 La1 O6 C29 136.6(13)
Na1 La1 O6 C29 -47.5(14)
O3 La1 O7 C53 -141(2)
O8 La1 O7 C53 3(2)
O5 La1 O7 C53 145(2)
O6 La1 O7 C53 77(2)
O2 La1 O7 C53 9(2)
O1 La1 O7 C53 171.9(19)
O4 La1 O7 C53 -73(2)
Na1 La1 O7 C53 -180(2)
O7 La1 O8 C43 4.7(14)
O3 La1 O8 C43 62.5(16)
O5 La1 O8 C43 -48.1(16)
O6 La1 O8 C43 -91.3(15)
O2 La1 O8 C43 -171.4(15)
O1 La1 O8 C43 -164.4(13)
O4 La1 O8 C43 95.1(15)
Na1 La1 O8 C43 -13(3)
O5 Na1 N1 C57 15(8)
O3 Na1 N1 C57 -98(7)
O1 Na1 N1 C57 132(7)
F15 Na1 N1 C57 22(7)
F1 Na1 N1 C57 140(8)
F3 Na1 N1 C57 85(7)
F8 Na1 N1 C57 -70(7)
F10 Na1 N1 C57 -124(8)
La1 Na1 N1 C57 -24(10)
La1 O2 C1 C2 31(3)
La1 O2 C1 C6 -156.8(12)
O2 C1 C2 C11 -6(3)
C6 C1 C2 C11 -179.6(14)
O2 C1 C2 C3 176.0(18)
C6 C1 C2 C3 2.6(18)
C11 C2 C3 C4 109.7(19)
C1 C2 C3 C4 -72.7(16)
C11 C2 C3 C8 -144.4(17)
C1 C2 C3 C8 33.2(18)
C2 C3 C4 C5 67.5(16)
C8 C3 C4 C5 -37.4(17)
C3 C4 C5 C6 1.8(17)
O2 C1 C6 C7 24(3)
C2 C1 C6 C7 -162.0(16)
O2 C1 C6 C8 147.4(16)
C2 C1 C6 C8 -38.4(17)
O2 C1 C6 C5 -102.6(18)
C2 C1 C6 C5 71.7(16)
C4 C5 C6 C7 163.4(15)
C4 C5 C6 C8 35.4(16)
C4 C5 C6 C1 -72.1(17)
C7 C6 C8 C9 60(2)
C1 C6 C8 C9 -60.8(18)
C5 C6 C8 C9 -172.4(13)
C7 C6 C8 C3 176.1(17)
C1 C6 C8 C3 55.2(14)
C5 C6 C8 C3 -56.5(14)
C7 C6 C8 C10 -69(2)
C1 C6 C8 C10 169.7(14)
C5 C6 C8 C10 58.1(17)
C2 C3 C8 C9 66.0(18)
C4 C3 C8 C9 174.7(14)
C2 C3 C8 C6 -52.8(15)
C4 C3 C8 C6 55.9(14)
C2 C3 C8 C10 -169.4(13)
C4 C3 C8 C10 -60.7(19)
Na1 O1 C11 C2 -164.4(11)
La1 O1 C11 C2 -18(2)
Na1 O1 C11 C12 15.5(17)
La1 O1 C11 C12 162.0(10)
C1 C2 C11 O1 -2(2)
C3 C2 C11 O1 175.1(15)
C1 C2 C11 C12 178.0(14)
C3 C2 C11 C12 -5(3)
Na1 F1 C12 F2 -168.5(9)
Na1 F1 C12 C11 -47.3(15)
Na1 F1 C12 C13 74.2(12)
O1 C11 C12 F2 145.7(14)
C2 C11 C12 F2 -34(2)
O1 C11 C12 F1 27.7(19)
C2 C11 C12 F1 -152.4(14)
O1 C11 C12 C13 -90.2(16)
C2 C11 C12 C13 89.7(19)
Na1 F3 C13 F4 136.7(12)
Na1 F3 C13 C12 12.2(18)
Na1 F3 C13 C14 -113.4(14)
F2 C12 C13 F4 65(2)
F1 C12 C13 F4 179.3(15)
C11 C12 C13 F4 -59(2)
F2 C12 C13 F3 -171.7(14)
F1 C12 C13 F3 -57.6(18)
C11 C12 C13 F3 63.7(19)
F2 C12 C13 C14 -55(2)
F1 C12 C13 C14 59(2)
C11 C12 C13 C14 -179.3(15)
F4 C13 C14 F6 177.0(19)
F3 C13 C14 F6 63(2)
C12 C13 C14 F6 -59(2)
F4 C13 C14 F7 -59(2)
F3 C13 C14 F7 -173.6(18)
C12 C13 C14 F7 65(2)
F4 C13 C14 F5 55(2)
F3 C13 C14 F5 -59(2)
C12 C13 C14 F5 179.2(16)
La1 O4 C15 C16 -24(3)
La1 O4 C15 C20 159.2(15)
O4 C15 C16 C25 2(3)
C20 C15 C16 C25 179(2)
O4 C15 C16 C17 -179.2(19)
C20 C15 C16 C17 -2(2)
C25 C16 C17 C22 -147(2)
C15 C16 C17 C22 33(2)
C25 C16 C17 C18 111(2)
C15 C16 C17 C18 -68(2)
C16 C17 C18 C19 68.3(19)
C22 C17 C18 C19 -34.1(18)
C17 C18 C19 C20 0.5(19)
O4 C15 C20 C22 145.3(19)
C16 C15 C20 C22 -32(2)
O4 C15 C20 C21 8(3)
C16 C15 C20 C21 -169(2)
O4 C15 C20 C19 -106.3(19)
C16 C15 C20 C19 76(2)
C18 C19 C20 C15 -69.7(19)
C18 C19 C20 C22 36(2)
C18 C19 C20 C21 167.0(14)
C15 C20 C22 C24 162.9(17)
C21 C20 C22 C24 -63(3)
C19 C20 C22 C24 57(2)
C15 C20 C22 C23 -66(2)
C21 C20 C22 C23 69(3)
C19 C20 C22 C23 -171.4(19)
C15 C20 C22 C17 49(2)
C21 C20 C22 C17 -177(2)
C19 C20 C22 C17 -57(2)
C16 C17 C22 C20 -50(2)
C18 C17 C22 C20 53.3(18)
C16 C17 C22 C24 -165.1(18)
C18 C17 C22 C24 -62(2)
C16 C17 C22 C23 65(2)
C18 C17 C22 C23 168.3(16)
C15 C16 C25 O3 -7(3)
C17 C16 C25 O3 174(2)
C15 C16 C25 C26 174.6(18)
C17 C16 C25 C26 -4(4)
Na1 O3 C25 C16 -164.9(14)
La1 O3 C25 C16 37(3)
Na1 O3 C25 C26 13(2)
La1 O3 C25 C26 -144.9(11)
Na1 F8 C26 F9 -162.4(11)
Na1 F8 C26 C27 69.9(16)
Na1 F8 C26 C25 -45.0(15)
C16 C25 C26 F9 -35(3)
O3 C25 C26 F9 147.3(16)
C16 C25 C26 F8 -152.7(19)
O3 C25 C26 F8 29(2)
C16 C25 C26 C27 91(2)
O3 C25 C26 C27 -87(2)
Na1 F10 C27 F11 134.4(13)
Na1 F10 C27 C26 10(2)
Na1 F10 C27 C28 -111.4(14)
F9 C26 C27 F11 59(3)
F8 C26 C27 F11 -177.2(16)
C25 C26 C27 F11 -61(2)
F9 C26 C27 F10 -177.9(18)
F8 C26 C27 F10 -54(2)
C25 C26 C27 F10 62(2)
F9 C26 C27 C28 -59(3)
F8 C26 C27 C28 65(2)
C25 C26 C27 C28 -179.0(15)
F11 C27 C28 F13 -60(2)
F10 C27 C28 F13 -175.3(19)
C26 C27 C28 F13 61(2)
F11 C27 C28 F12 177.8(19)
F10 C27 C28 F12 63(2)
C26 C27 C28 F12 -61(3)
F11 C27 C28 F14 57(2)
F10 C27 C28 F14 -59(2)
C26 C27 C28 F14 177.9(19)
La1 O6 C29 C30 17(2)
La1 O6 C29 C34 -161.6(11)
O6 C29 C30 C39 5(3)
C34 C29 C30 C39 -175.9(14)
O6 C29 C30 C31 -176.6(15)
C34 C29 C30 C31 2.4(17)
C39 C30 C31 C36 -155.6(17)
C29 C30 C31 C36 26.3(18)
C39 C30 C31 C32 102(2)
C29 C30 C31 C32 -76.0(16)
C36 C31 C32 C33 -34.5(19)
C30 C31 C32 C33 72.3(18)
C31 C32 C33 C34 0(2)
O6 C29 C34 C36 150.4(16)
C30 C29 C34 C36 -28.7(18)
O6 C29 C34 C35 15(2)
C30 C29 C34 C35 -164.0(14)
O6 C29 C34 C33 -110.9(16)
C30 C29 C34 C33 70.0(15)
C32 C33 C34 C36 32(2)
C32 C33 C34 C35 166.5(17)
C32 C33 C34 C29 -70.0(18)
C30 C31 C36 C38 -173.1(16)
C32 C31 C36 C38 -72(2)
C30 C31 C36 C34 -43.9(16)
C32 C31 C36 C34 57.2(15)
C30 C31 C36 C37 71.9(18)
C32 C31 C36 C37 173.0(15)
C35 C34 C36 C31 173.6(15)
C29 C34 C36 C31 43.9(16)
C33 C34 C36 C31 -55.6(16)
C35 C34 C36 C38 -57(3)
C29 C34 C36 C38 173.1(17)
C33 C34 C36 C38 74(2)
C35 C34 C36 C37 60(2)
C29 C34 C36 C37 -69.3(19)
C33 C34 C36 C37 -168.8(16)
Na1 O5 C39 C30 145.8(12)
La1 O5 C39 C30 -13(2)
Na1 O5 C39 C40 -30.2(18)
La1 O5 C39 C40 171.1(10)
C29 C30 C39 O5 -8(2)
C31 C30 C39 O5 174.6(15)
C29 C30 C39 C40 168.4(15)
C31 C30 C39 C40 -9(3)
Na1 F15 C40 F16 -143.8(11)
Na1 F15 C40 C39 -21.1(18)
Na1 F15 C40 C41 96.4(13)
O5 C39 C40 F16 150.4(15)
C30 C39 C40 F16 -26(2)
O5 C39 C40 F15 31(2)
C30 C39 C40 F15 -145.0(15)
O5 C39 C40 C41 -81.5(18)
C30 C39 C40 C41 102.2(18)
F16 C40 C41 F17 177.5(15)
F15 C40 C41 F17 -65.7(18)
C39 C40 C41 F17 48.8(19)
F16 C40 C41 F18 60.0(18)
F15 C40 C41 F18 176.8(13)
C39 C40 C41 F18 -68.7(17)
F16 C40 C41 C42 -56(2)
F15 C40 C41 C42 60.4(19)
C39 C40 C41 C42 174.9(15)
F17 C41 C42 F19 57(2)
F18 C41 C42 F19 175.0(18)
C40 C41 C42 F19 -70(2)
F17 C41 C42 F21 -65(2)
F18 C41 C42 F21 53(2)
C40 C41 C42 F21 168.6(18)
F17 C41 C42 F20 174.2(16)
F18 C41 C42 F20 -68(2)
C40 C41 C42 F20 48(2)
La1 O8 C43 C44 -7(3)
La1 O8 C43 C48 174.5(10)
O8 C43 C44 C53 1(4)
C48 C43 C44 C53 180(2)
O8 C43 C44 C45 -178.7(19)
C48 C43 C44 C45 0(2)
C43 C44 C45 C50 34(3)
C53 C44 C45 C50 -146(3)
C43 C44 C45 C46 -75(3)
C53 C44 C45 C46 105(3)
C50 C45 C46 C47 -38(3)
C44 C45 C46 C47 73(3)
C45 C46 C47 C48 1(3)
O8 C43 C48 C49 11(2)
C44 C43 C48 C49 -167.3(18)
O8 C43 C48 C50 148.6(18)
C44 C43 C48 C50 -30(2)
O8 C43 C48 C47 -113.3(19)
C44 C43 C48 C47 68(2)
C46 C47 C48 C49 167(2)
C46 C47 C48 C50 32(2)
C46 C47 C48 C43 -70(2)
C44 C45 C50 C52 -174(2)
C46 C45 C50 C52 -66(3)
C44 C45 C50 C48 -50(2)
C46 C45 C50 C48 57(2)
C44 C45 C50 C51 64(2)
C46 C45 C50 C51 171.9(18)
C49 C48 C50 C45 178.1(17)
C43 C48 C50 C45 47(2)
C47 C48 C50 C45 -51.8(19)
C49 C48 C50 C52 -62(3)
C43 C48 C50 C52 167.4(18)
C47 C48 C50 C52 68(2)
C49 C48 C50 C51 70(2)
C43 C48 C50 C51 -61(2)
C47 C48 C50 C51 -160.0(17)
La1 O7 C53 C44 -8(4)
La1 O7 C53 C54 158.0(13)
C43 C44 C53 O7 6(4)
C45 C44 C53 O7 -174(2)
C43 C44 C53 C54 -156(2)
C45 C44 C53 C54 23(4)
O7 C53 C54 F23 -150(2)
C44 C53 C54 F23 14(4)
O7 C53 C54 F22 -13(3)
C44 C53 C54 F22 152(3)
O7 C53 C54 C55 101(2)
C44 C53 C54 C55 -95(3)
F23 C54 C55 F25 -60(2)
F22 C54 C55 F25 -171.6(17)
C53 C54 C55 F25 62(2)
F23 C54 C55 F24 -179.0(16)
F22 C54 C55 F24 69.5(18)
C53 C54 C55 F24 -56.9(19)
F23 C54 C55 C56 66(2)
F22 C54 C55 C56 -46(2)
C53 C54 C55 C56 -172.3(17)
F25 C55 C56 F28 -49(3)
F24 C55 C56 F28 74(3)
C54 C55 C56 F28 -171(2)
F25 C55 C56 F26 -161(3)
F24 C55 C56 F26 -38(3)
C54 C55 C56 F26 77(3)
F25 C55 C56 F27 69(3)
F24 C55 C56 F27 -168(3)
C54 C55 C56 F27 -53(3)
Na1 N1 C57 C58 -8(30)
